data_7212110
loop_
_publ_author_name
'Bai, Yan'
'Gao, Hui'
'Dang, Dong-Bin'
'Guo, Xiang-Yang'
'An, Bing'
'Shang, Wei-Li'

_publ_section_title
;
 A series of metal--organic frameworks based on polydentate Schiff-base
 ligands derived from benzil dihydrazone: synthesis, crystal structures
 and luminescent properties
;
_journal_issue 5
_journal_name_full CrystEngComm
_journal_page_first 1422
_journal_paper_doi 10.1039/b919813j
_journal_volume 12
_journal_year 2010
_chemical_formula_sum 'C52 H40 Ag B F4 N12'
_chemical_formula_weight 1027.64
_chemical_name_systematic
;
?
;
_space_group_IT_number 2
_symmetry_cell_setting triclinic
_symmetry_space_group_name_Hall '-P 1'
_symmetry_space_group_name_H-M 'P -1'
_atom_sites_solution_hydrogens geom
_atom_sites_solution_primary direct
_atom_sites_solution_secondary difmap
_audit_creation_method SHELXL-97
_cell_angle_alpha 98.176(2)
_cell_angle_beta 93.162(2)
_cell_angle_gamma 97.274(2)
_cell_formula_units_Z 2
_cell_length_a 10.5733(4)
_cell_length_b 11.1066(4)
_cell_length_c 21.3032(8)
_cell_measurement_reflns_used 9650
_cell_measurement_temperature 273(2)
_cell_measurement_theta_max 24.83
_cell_measurement_theta_min 2.24
_cell_volume 2449.52(16)
_computing_cell_refinement 'Bruker SMART'
_computing_data_collection 'Bruker SMART'
_computing_data_reduction 'Bruker SAINT'
_computing_molecular_graphics 'Bruker SHELXTL'
_computing_publication_material 'Bruker SHELXTL'
_computing_structure_refinement 'Bruker SHELXTL'
_computing_structure_solution 'Bruker SHELXTL'
_diffrn_ambient_temperature 273(2)
_diffrn_measured_fraction_theta_full 0.993
_diffrn_measured_fraction_theta_max 0.993
_diffrn_measurement_device_type 'CCD area detector'
_diffrn_measurement_method 'phi and omega scans'
_diffrn_radiation_monochromator graphite
_diffrn_radiation_source 'fine-focus sealed tube'
_diffrn_radiation_type MoK\a
_diffrn_radiation_wavelength 0.71073
_diffrn_reflns_av_R_equivalents 0.0274
_diffrn_reflns_av_sigmaI/netI 0.0311
_diffrn_reflns_limit_h_max 13
_diffrn_reflns_limit_h_min -13
_diffrn_reflns_limit_k_max 14
_diffrn_reflns_limit_k_min -14
_diffrn_reflns_limit_l_max 27
_diffrn_reflns_limit_l_min -27
_diffrn_reflns_number 33638
_diffrn_reflns_theta_full 27.57
_diffrn_reflns_theta_max 27.57
_diffrn_reflns_theta_min 1.94
_exptl_absorpt_coefficient_mu 0.476
_exptl_absorpt_correction_type none
_exptl_crystal_colour yellow
_exptl_crystal_density_diffrn 1.393
_exptl_crystal_density_method 'not measured'
_exptl_crystal_description block
_exptl_crystal_F_000 1048
_exptl_crystal_size_max 0.45
_exptl_crystal_size_mid 0.35
_exptl_crystal_size_min 0.30
_refine_diff_density_max 0.934
_refine_diff_density_min -0.774
_refine_diff_density_rms 0.056
_refine_ls_extinction_method none
_refine_ls_goodness_of_fit_ref 1.025
_refine_ls_hydrogen_treatment constr
_refine_ls_matrix_type full
_refine_ls_number_parameters 631
_refine_ls_number_reflns 11265
_refine_ls_number_restraints 0
_refine_ls_restrained_S_all 1.025
_refine_ls_R_factor_all 0.0656
_refine_ls_R_factor_gt 0.0453
_refine_ls_shift/su_max 0.001
_refine_ls_shift/su_mean 0.000
_refine_ls_structure_factor_coef Fsqd
_refine_ls_weighting_details 'calc w=1/[\s^2^(Fo^2^)+(0.0526P)^2^+1.5950P] where P=(Fo^2^+2Fc^2^)/3'
_refine_ls_weighting_scheme calc
_refine_ls_wR_factor_gt 0.1113
_refine_ls_wR_factor_ref 0.1237
_reflns_number_gt 8278
_reflns_number_total 11265
_reflns_threshold_expression >2sigma(I)
_cod_data_source_file b919813j.txt
_cod_data_source_block 2
_cod_depositor_comments
;
The following automatic conversions were performed:

'_symmetry_cell_setting' value 'Triclinic' changed to 'triclinic'
according to /home/saulius/struct/CIF-dictionaries/cif_core.dic
dictionary named 'cif_core.dic' version 2.4.2 from 2011-04-26.

Automatic conversion script
Id: cif_fix_values 1891 2012-01-12 08:04:46Z andrius 
;
_cod_original_sg_symbol_H-M P-1
_cod_database_code 7212110

loop_
_symmetry_equiv_pos_as_xyz
'x, y, z'
'-x, -y, -z'

loop_
_atom_site_label
_atom_site_type_symbol
_atom_site_fract_x
_atom_site_fract_y
_atom_site_fract_z
_atom_site_U_iso_or_equiv
_atom_site_adp_type
_atom_site_occupancy
_atom_site_symmetry_multiplicity
_atom_site_calc_flag
_atom_site_refinement_flags
Ag1 Ag 0.10951(2) 0.95041(3) 0.742049(11) 0.06596(10) Uani 1 1 d .
N1 N -0.0430(2) 0.9575(2) 0.65952(11) 0.0548(6) Uani 1 1 d .
N2 N -0.3043(2) 1.1202(2) 0.49682(12) 0.0589(6) Uani 1 1 d .
N3 N -0.3972(3) 1.1223(2) 0.44709(11) 0.0574(6) Uani 1 1 d .
N4 N -0.3671(2) 1.3810(2) 0.53655(10) 0.0466(5) Uani 1 1 d .
N5 N -0.4688(2) 1.3100(2) 0.55938(10) 0.0503(5) Uani 1 1 d .
N6 N -0.7280(2) 1.0886(2) 0.70845(11) 0.0589(6) Uani 1 1 d .
C1 C -0.1661(3) 1.0903(3) 0.61126(14) 0.0554(7) Uani 1 1 d .
H1 H -0.1886 1.1686 0.6115 0.066 Uiso 1 1 calc R
C2 C -0.0813(3) 1.0673(3) 0.65754(14) 0.0599(7) Uani 1 1 d .
H2 H -0.0484 1.1316 0.6894 0.072 Uiso 1 1 calc R
C3 C -0.0944(3) 0.8666(3) 0.61508(15) 0.0614(8) Uani 1 1 d .
H3 H -0.0695 0.7894 0.6157 0.074 Uiso 1 1 calc R
C4 C -0.1834(3) 0.8806(3) 0.56771(15) 0.0624(8) Uani 1 1 d .
H4 H -0.2199 0.8133 0.5384 0.075 Uiso 1 1 calc R
C5 C -0.2178(3) 0.9956(2) 0.56426(13) 0.0498(6) Uani 1 1 d .
C6 C -0.3075(3) 1.0148(3) 0.51333(14) 0.0554(7) Uani 1 1 d .
H6 H -0.3667 0.9500 0.4931 0.067 Uiso 1 1 calc R
C7 C -0.4149(3) 1.2310(2) 0.43919(12) 0.0434(6) Uani 1 1 d .
C8 C -0.5093(3) 1.2448(2) 0.38808(12) 0.0449(6) Uani 1 1 d .
C9 C -0.5465(3) 1.1488(3) 0.33834(14) 0.0611(8) Uani 1 1 d .
H9 H -0.5105 1.0764 0.3368 0.073 Uiso 1 1 calc R
C10 C -0.6369(4) 1.1614(3) 0.29146(15) 0.0708(9) Uani 1 1 d .
H10 H -0.6606 1.0977 0.2579 0.085 Uiso 1 1 calc R
C11 C -0.6922(3) 1.2674(3) 0.29390(15) 0.0626(8) Uani 1 1 d .
H11 H -0.7533 1.2752 0.2622 0.075 Uiso 1 1 calc R
C12 C -0.6574(3) 1.3612(3) 0.34288(15) 0.0584(7) Uani 1 1 d .
H12 H -0.6957 1.4324 0.3448 0.070 Uiso 1 1 calc R
C13 C -0.5654(3) 1.3507(2) 0.38975(13) 0.0495(6) Uani 1 1 d .
H13 H -0.5411 1.4155 0.4226 0.059 Uiso 1 1 calc R
C14 C -0.3437(2) 1.3446(2) 0.47920(11) 0.0407(5) Uani 1 1 d .
C15 C -0.2418(3) 1.4180(2) 0.45082(12) 0.0461(6) Uani 1 1 d .
C16 C -0.1974(4) 1.3750(4) 0.39331(15) 0.0763(10) Uani 1 1 d .
H16 H -0.2329 1.2987 0.3713 0.092 Uiso 1 1 calc R
C17 C -0.1008(4) 1.4442(5) 0.36828(18) 0.1022(15) Uani 1 1 d .
H17 H -0.0722 1.4141 0.3294 0.123 Uiso 1 1 calc R
C18 C -0.0466(4) 1.5560(4) 0.39953(19) 0.0896(12) Uani 1 1 d .
H18 H 0.0183 1.6021 0.3820 0.108 Uiso 1 1 calc R
C19 C -0.0883(4) 1.5995(4) 0.4566(2) 0.0841(11) Uani 1 1 d .
H19 H -0.0514 1.6756 0.4783 0.101 Uiso 1 1 calc R
C20 C -0.1848(3) 1.5314(3) 0.48252(16) 0.0661(9) Uani 1 1 d .
H20 H -0.2121 1.5619 0.5217 0.079 Uiso 1 1 calc R
C21 C -0.4475(3) 1.2975(2) 0.61706(12) 0.0453(6) Uani 1 1 d .
H21 H -0.3701 1.3324 0.6390 0.054 Uiso 1 1 calc R
C22 C -0.5446(3) 1.2283(2) 0.64935(12) 0.0442(6) Uani 1 1 d .
C23 C -0.6696(3) 1.2004(3) 0.62410(14) 0.0672(9) Uani 1 1 d .
H23 H -0.6949 1.2288 0.5870 0.081 Uiso 1 1 calc R
C24 C -0.7559(3) 1.1307(4) 0.65408(16) 0.0785(11) Uani 1 1 d .
H24 H -0.8391 1.1113 0.6357 0.094 Uiso 1 1 calc R
C25 C -0.6089(3) 1.1204(2) 0.73385(12) 0.0490(6) Uani 1 1 d .
H25 H -0.5874 1.0953 0.7724 0.059 Uiso 1 1 calc R
C26 C -0.5154(3) 1.1883(2) 0.70631(12) 0.0454(6) Uani 1 1 d .
H26 H -0.4330 1.2072 0.7259 0.055 Uiso 1 1 calc R
N7 N 0.1952(2) 0.8012(2) 0.78706(11) 0.0543(6) Uani 1 1 d .
N8 N 0.4093(2) 0.6840(2) 0.98112(10) 0.0475(5) Uani 1 1 d .
N9 N 0.4270(2) 0.62288(19) 1.03372(10) 0.0424(5) Uani 1 1 d .
N10 N 0.57663(19) 0.89592(19) 1.07448(10) 0.0423(5) Uani 1 1 d .
N11 N 0.4634(2) 0.89558(19) 1.10608(10) 0.0441(5) Uani 1 1 d .
N12 N 0.0422(2) 0.9991(2) 1.17924(10) 0.0526(6) Uani 1 1 d .
C27 C 0.3497(3) 0.7872(3) 0.87093(17) 0.0745(10) Uani 1 1 d .
H27 H 0.4285 0.8177 0.8926 0.089 Uiso 1 1 calc R
C28 C 0.3076(4) 0.8385(3) 0.82054(19) 0.0813(12) Uani 1 1 d .
H28 H 0.3604 0.9036 0.8087 0.098 Uiso 1 1 calc R
C29 C 0.1256(2) 0.7027(2) 0.80326(12) 0.0464(6) Uani 1 1 d .
H29 H 0.0490 0.6717 0.7796 0.056 Uiso 1 1 calc R
C30 C 0.1614(2) 0.6449(2) 0.85302(12) 0.0425(5) Uani 1 1 d .
H30 H 0.1099 0.5762 0.8621 0.051 Uiso 1 1 calc R
C31 C 0.2742(2) 0.6895(2) 0.88939(12) 0.0423(5) Uani 1 1 d .
C32 C 0.3111(2) 0.6361(2) 0.94547(12) 0.0435(6) Uani 1 1 d .
H32 H 0.2618 0.5665 0.9550 0.052 Uiso 1 1 calc R
C33 C 0.5236(2) 0.6749(2) 1.07125(11) 0.0367(5) Uani 1 1 d .
C34 C 0.5533(2) 0.6219(2) 1.12945(11) 0.0396(5) Uani 1 1 d .
C35 C 0.4580(3) 0.5476(3) 1.15345(13) 0.0578(7) Uani 1 1 d .
H35 H 0.3761 0.5316 1.1332 0.069 Uiso 1 1 calc R
C36 C 0.4848(4) 0.4975(3) 1.20743(15) 0.0737(10) Uani 1 1 d .
H36 H 0.4204 0.4484 1.2235 0.088 Uiso 1 1 calc R
C37 C 0.6053(4) 0.5191(3) 1.23786(15) 0.0734(10) Uani 1 1 d .
H37 H 0.6228 0.4837 1.2739 0.088 Uiso 1 1 calc R
C38 C 0.6995(3) 0.5932(3) 1.21463(14) 0.0626(8) Uani 1 1 d .
H38 H 0.7812 0.6085 1.2351 0.075 Uiso 1 1 calc R
C39 C 0.6742(3) 0.6455(3) 1.16103(12) 0.0493(6) Uani 1 1 d .
H39 H 0.7384 0.6967 1.1460 0.059 Uiso 1 1 calc R
C40 C 0.6069(2) 0.7882(2) 1.05895(10) 0.0355(5) Uani 1 1 d .
C41 C 0.7288(2) 0.7741(2) 1.02998(11) 0.0369(5) Uani 1 1 d .
C42 C 0.7416(3) 0.6675(2) 0.98970(12) 0.0468(6) Uani 1 1 d .
H42 H 0.6721 0.6062 0.9794 0.056 Uiso 1 1 calc R
C43 C 0.8576(3) 0.6521(3) 0.96483(15) 0.0618(8) Uani 1 1 d .
H43 H 0.8657 0.5811 0.9373 0.074 Uiso 1 1 calc R
C44 C 0.9608(3) 0.7418(3) 0.98090(15) 0.0649(8) Uani 1 1 d .
H44 H 1.0392 0.7307 0.9649 0.078 Uiso 1 1 calc R
C45 C 0.9484(3) 0.8478(3) 1.02063(14) 0.0594(8) Uani 1 1 d .
H45 H 1.0185 0.9083 1.0312 0.071 Uiso 1 1 calc R
C46 C 0.8333(2) 0.8649(3) 1.04474(13) 0.0498(6) Uani 1 1 d .
H46 H 0.8253 0.9375 1.0710 0.060 Uiso 1 1 calc R
C47 C 0.3878(2) 0.9647(2) 1.08777(12) 0.0422(5) Uani 1 1 d .
H47 H 0.4077 1.0091 1.0549 0.051 Uiso 1 1 calc R
C48 C 0.2676(2) 0.9748(2) 1.11870(11) 0.0401(5) Uani 1 1 d .
C49 C 0.2084(3) 0.8806(3) 1.14748(13) 0.0501(6) Uani 1 1 d .
H49 H 0.2435 0.8080 1.1474 0.060 Uiso 1 1 calc R
C50 C 0.0972(3) 0.8961(3) 1.17619(13) 0.0555(7) Uani 1 1 d .
H50 H 0.0576 0.8315 1.1946 0.067 Uiso 1 1 calc R
C51 C 0.0998(3) 1.0880(3) 1.15078(13) 0.0517(6) Uani 1 1 d .
H51 H 0.0634 1.1602 1.1520 0.062 Uiso 1 1 calc R
C52 C 0.2097(3) 1.0798(2) 1.11970(12) 0.0457(6) Uani 1 1 d .
H52 H 0.2446 1.1441 1.0996 0.055 Uiso 1 1 calc R
B1 B 0.1266(3) 0.5896(3) 0.23480(18) 0.0583(8) Uani 1 1 d .
F1 F 0.2219(3) 0.6758(3) 0.25555(19) 0.1475(13) Uani 1 1 d .
F3 F 0.1230(4) 0.5749(4) 0.17144(15) 0.1699(15) Uani 1 1 d .
F4 F 0.0136(2) 0.6280(3) 0.24804(17) 0.1322(11) Uani 1 1 d .
F2 F 0.1341(3) 0.4833(3) 0.2539(2) 0.1697(17) Uani 1 1 d .

loop_
_atom_site_aniso_label
_atom_site_aniso_U_11
_atom_site_aniso_U_22
_atom_site_aniso_U_33
_atom_site_aniso_U_23
_atom_site_aniso_U_13
_atom_site_aniso_U_12
Ag1 0.04857(14) 0.0983(2) 0.06434(15) 0.04677(14) 0.01035(10) 0.01967(12)
N1 0.0504(13) 0.0632(15) 0.0539(13) 0.0191(12) -0.0026(11) 0.0110(12)
N2 0.0676(16) 0.0448(13) 0.0621(14) 0.0120(11) -0.0224(12) 0.0066(12)
N3 0.0704(16) 0.0425(13) 0.0568(14) 0.0074(10) -0.0218(12) 0.0096(11)
N4 0.0547(13) 0.0427(12) 0.0408(11) 0.0078(9) 0.0087(9) -0.0035(10)
N5 0.0554(13) 0.0505(13) 0.0436(12) 0.0098(10) 0.0108(10) -0.0042(11)
N6 0.0553(14) 0.0710(16) 0.0502(13) 0.0205(12) 0.0056(11) -0.0056(12)
C1 0.0589(17) 0.0489(16) 0.0583(16) 0.0059(13) -0.0071(13) 0.0140(13)
C2 0.0607(18) 0.0607(19) 0.0549(16) 0.0031(14) -0.0102(14) 0.0078(15)
C3 0.071(2) 0.0524(17) 0.0653(18) 0.0200(15) -0.0060(15) 0.0181(15)
C4 0.075(2) 0.0464(16) 0.0651(18) 0.0104(14) -0.0161(15) 0.0107(15)
C5 0.0520(15) 0.0451(15) 0.0533(15) 0.0133(12) -0.0065(12) 0.0078(12)
C6 0.0611(18) 0.0432(15) 0.0596(17) 0.0079(13) -0.0155(14) 0.0067(13)
C7 0.0518(15) 0.0376(13) 0.0409(12) 0.0065(10) -0.0008(11) 0.0079(11)
C8 0.0560(15) 0.0399(13) 0.0392(12) 0.0086(10) -0.0010(11) 0.0072(12)
C9 0.082(2) 0.0481(16) 0.0514(16) -0.0011(13) -0.0093(15) 0.0166(15)
C10 0.090(2) 0.066(2) 0.0496(17) -0.0025(15) -0.0172(16) 0.0070(18)
C11 0.069(2) 0.0636(19) 0.0560(17) 0.0224(15) -0.0148(14) 0.0049(16)
C12 0.0641(18) 0.0465(16) 0.0675(18) 0.0214(14) -0.0093(15) 0.0098(14)
C13 0.0622(17) 0.0367(13) 0.0494(14) 0.0094(11) -0.0032(12) 0.0062(12)
C14 0.0491(14) 0.0365(13) 0.0377(12) 0.0086(10) 0.0028(10) 0.0073(11)
C15 0.0523(15) 0.0487(15) 0.0391(12) 0.0125(11) 0.0066(11) 0.0063(12)
C16 0.081(2) 0.091(3) 0.0474(16) -0.0042(16) 0.0173(16) -0.012(2)
C17 0.100(3) 0.142(4) 0.055(2) 0.004(2) 0.035(2) -0.021(3)
C18 0.082(3) 0.108(3) 0.080(2) 0.033(2) 0.029(2) -0.016(2)
C19 0.084(3) 0.066(2) 0.097(3) 0.0097(19) 0.032(2) -0.0158(19)
C20 0.077(2) 0.0533(18) 0.0659(19) 0.0045(14) 0.0282(16) -0.0043(16)
C21 0.0483(14) 0.0429(14) 0.0433(13) 0.0061(11) 0.0078(11) -0.0008(11)
C22 0.0514(15) 0.0395(13) 0.0406(13) 0.0062(10) 0.0091(11) 0.0001(11)
C23 0.0579(18) 0.097(2) 0.0481(15) 0.0327(16) -0.0033(13) -0.0068(17)
C24 0.0510(18) 0.121(3) 0.0608(19) 0.0398(19) -0.0057(14) -0.0218(19)
C25 0.0557(16) 0.0494(15) 0.0435(13) 0.0138(11) 0.0058(12) 0.0051(12)
C26 0.0460(14) 0.0454(14) 0.0446(13) 0.0080(11) 0.0033(11) 0.0039(11)
N7 0.0542(14) 0.0531(14) 0.0563(13) 0.0153(11) -0.0099(11) 0.0076(11)
N8 0.0487(12) 0.0448(12) 0.0474(12) 0.0144(9) -0.0085(10) -0.0027(10)
N9 0.0429(11) 0.0409(11) 0.0433(11) 0.0136(9) -0.0019(9) -0.0004(9)
N10 0.0399(11) 0.0385(11) 0.0485(11) 0.0054(9) 0.0078(9) 0.0051(9)
N11 0.0431(11) 0.0425(12) 0.0489(12) 0.0066(9) 0.0106(9) 0.0111(9)
N12 0.0519(13) 0.0649(15) 0.0460(12) 0.0157(11) 0.0123(10) 0.0155(11)
C27 0.064(2) 0.0621(19) 0.093(2) 0.0398(18) -0.0358(18) -0.0222(16)
C28 0.073(2) 0.068(2) 0.101(3) 0.050(2) -0.033(2) -0.0219(18)
C29 0.0409(13) 0.0495(15) 0.0460(13) -0.0008(11) -0.0055(11) 0.0084(12)
C30 0.0393(13) 0.0406(13) 0.0456(13) 0.0032(10) 0.0006(10) 0.0024(10)
C31 0.0414(13) 0.0344(13) 0.0490(14) 0.0042(10) -0.0039(11) 0.0026(10)
C32 0.0427(13) 0.0365(13) 0.0500(14) 0.0083(11) -0.0023(11) 0.0013(11)
C33 0.0375(12) 0.0357(12) 0.0380(11) 0.0067(9) 0.0059(9) 0.0068(10)
C34 0.0459(13) 0.0397(13) 0.0355(11) 0.0068(10) 0.0067(10) 0.0121(11)
C35 0.0652(18) 0.0605(18) 0.0486(15) 0.0170(13) 0.0087(13) -0.0001(15)
C36 0.100(3) 0.072(2) 0.0548(18) 0.0296(16) 0.0176(18) 0.006(2)
C37 0.110(3) 0.076(2) 0.0462(16) 0.0234(15) 0.0126(18) 0.042(2)
C38 0.068(2) 0.080(2) 0.0462(15) 0.0105(15) 0.0000(14) 0.0356(17)
C39 0.0501(15) 0.0578(17) 0.0425(13) 0.0072(12) 0.0027(11) 0.0176(13)
C40 0.0366(12) 0.0351(12) 0.0344(11) 0.0051(9) 0.0011(9) 0.0044(10)
C41 0.0368(12) 0.0380(12) 0.0371(11) 0.0091(9) 0.0039(9) 0.0058(10)
C42 0.0504(15) 0.0396(14) 0.0509(14) 0.0064(11) 0.0133(12) 0.0046(11)
C43 0.068(2) 0.0587(18) 0.0633(18) 0.0053(14) 0.0225(15) 0.0207(16)
C44 0.0456(16) 0.088(2) 0.0674(19) 0.0176(17) 0.0216(14) 0.0191(16)
C45 0.0383(14) 0.076(2) 0.0604(17) 0.0091(15) 0.0048(12) -0.0026(14)
C46 0.0409(14) 0.0534(16) 0.0508(15) 0.0002(12) 0.0034(11) -0.0007(12)
C47 0.0419(13) 0.0398(13) 0.0458(13) 0.0086(10) 0.0051(10) 0.0054(11)
C48 0.0407(13) 0.0428(13) 0.0370(12) 0.0062(10) 0.0011(10) 0.0068(10)
C49 0.0531(16) 0.0470(15) 0.0543(15) 0.0132(12) 0.0099(12) 0.0139(12)
C50 0.0591(17) 0.0569(17) 0.0551(16) 0.0179(13) 0.0164(13) 0.0097(14)
C51 0.0543(16) 0.0597(17) 0.0470(14) 0.0138(12) 0.0078(12) 0.0224(13)
C52 0.0482(14) 0.0485(15) 0.0444(13) 0.0147(11) 0.0074(11) 0.0121(12)
B1 0.0447(17) 0.060(2) 0.070(2) 0.0181(17) 0.0019(15) -0.0022(16)
F1 0.0835(18) 0.113(2) 0.225(4) 0.015(2) -0.044(2) -0.0305(16)
F3 0.217(4) 0.189(4) 0.091(2) -0.006(2) 0.021(2) 0.005(3)
F4 0.0698(15) 0.158(3) 0.186(3) 0.063(2) 0.0288(17) 0.0319(16)
F2 0.104(2) 0.112(2) 0.315(5) 0.124(3) -0.014(3) 0.0081(17)

loop_
_atom_type_symbol
_atom_type_description
_atom_type_scat_dispersion_real
_atom_type_scat_dispersion_imag
_atom_type_scat_source
C C 0.0033 0.0016 'International Tables Vol C Tables 4.2.6.8 and 6.1.1.4'
H H 0.0000 0.0000 'International Tables Vol C Tables 4.2.6.8 and 6.1.1.4'
B B 0.0013 0.0007 'International Tables Vol C Tables 4.2.6.8 and 6.1.1.4'
N N 0.0061 0.0033 'International Tables Vol C Tables 4.2.6.8 and 6.1.1.4'
F F 0.0171 0.0103 'International Tables Vol C Tables 4.2.6.8 and 6.1.1.4'
Ag Ag -0.8971 1.1015 'International Tables Vol C Tables 4.2.6.8 and 6.1.1.4'

loop_
_geom_angle_atom_site_label_1
_geom_angle_atom_site_label_2
_geom_angle_atom_site_label_3
_geom_angle
_geom_angle_site_symmetry_1
_geom_angle_site_symmetry_3
N7 Ag1 N1 136.55(9) . .
N7 Ag1 N6 110.83(9) . 1_655
N1 Ag1 N6 96.25(9) . 1_655
N7 Ag1 N12 98.83(9) . 2_577
N1 Ag1 N12 90.70(8) . 2_577
N6 Ag1 N12 126.52(9) 1_655 2_577
C3 N1 C2 117.0(2) . .
C3 N1 Ag1 127.6(2) . .
C2 N1 Ag1 115.34(19) . .
C6 N2 N3 112.2(2) . .
C7 N3 N2 113.0(2) . .
C14 N4 N5 115.0(2) . .
C21 N5 N4 112.6(2) . .
C25 N6 C24 116.1(2) . .
C25 N6 Ag1 127.54(19) . 1_455
C24 N6 Ag1 116.1(2) . 1_455
C2 C1 C5 119.0(3) . .
C2 C1 H1 120.5 . .
C5 C1 H1 120.5 . .
N1 C2 C1 123.7(3) . .
N1 C2 H2 118.2 . .
C1 C2 H2 118.2 . .
N1 C3 C4 123.2(3) . .
N1 C3 H3 118.4 . .
C4 C3 H3 118.4 . .
C3 C4 C5 119.4(3) . .
C3 C4 H4 120.3 . .
C5 C4 H4 120.3 . .
C1 C5 C4 117.6(3) . .
C1 C5 C6 121.5(3) . .
C4 C5 C6 120.9(3) . .
N2 C6 C5 119.7(3) . .
N2 C6 H6 120.1 . .
C5 C6 H6 120.1 . .
N3 C7 C8 117.9(2) . .
N3 C7 C14 123.2(2) . .
C8 C7 C14 118.9(2) . .
C13 C8 C9 119.0(3) . .
C13 C8 C7 120.8(2) . .
C9 C8 C7 120.2(2) . .
C10 C9 C8 119.8(3) . .
C10 C9 H9 120.1 . .
C8 C9 H9 120.1 . .
C11 C10 C9 120.5(3) . .
C11 C10 H10 119.8 . .
C9 C10 H10 119.8 . .
C12 C11 C10 120.0(3) . .
C12 C11 H11 120.0 . .
C10 C11 H11 120.0 . .
C11 C12 C13 120.2(3) . .
C11 C12 H12 119.9 . .
C13 C12 H12 119.9 . .
C8 C13 C12 120.5(3) . .
C8 C13 H13 119.8 . .
C12 C13 H13 119.8 . .
N4 C14 C15 118.2(2) . .
N4 C14 C7 123.4(2) . .
C15 C14 C7 118.4(2) . .
C16 C15 C20 117.9(3) . .
C16 C15 C14 121.5(3) . .
C20 C15 C14 120.6(2) . .
C17 C16 C15 120.4(3) . .
C17 C16 H16 119.8 . .
C15 C16 H16 119.8 . .
C18 C17 C16 121.1(3) . .
C18 C17 H17 119.4 . .
C16 C17 H17 119.4 . .
C19 C18 C17 119.3(3) . .
C19 C18 H18 120.3 . .
C17 C18 H18 120.3 . .
C18 C19 C20 120.4(3) . .
C18 C19 H19 119.8 . .
C20 C19 H19 119.8 . .
C19 C20 C15 120.8(3) . .
C19 C20 H20 119.6 . .
C15 C20 H20 119.6 . .
N5 C21 C22 120.2(2) . .
N5 C21 H21 119.9 . .
C22 C21 H21 119.9 . .
C23 C22 C26 117.1(2) . .
C23 C22 C21 121.2(2) . .
C26 C22 C21 121.7(2) . .
C24 C23 C22 119.4(3) . .
C24 C23 H23 120.3 . .
C22 C23 H23 120.3 . .
N6 C24 C23 124.1(3) . .
N6 C24 H24 118.0 . .
C23 C24 H24 118.0 . .
N6 C25 C26 123.7(3) . .
N6 C25 H25 118.2 . .
C26 C25 H25 118.2 . .
C25 C26 C22 119.6(3) . .
C25 C26 H26 120.2 . .
C22 C26 H26 120.2 . .
C29 N7 C28 115.9(2) . .
C29 N7 Ag1 123.84(18) . .
C28 N7 Ag1 114.9(2) . .
C32 N8 N9 112.4(2) . .
C33 N9 N8 112.2(2) . .
C40 N10 N11 113.0(2) . .
C47 N11 N10 114.6(2) . .
C51 N12 C50 116.2(2) . .
C51 N12 Ag1 119.08(18) . 2_577
C50 N12 Ag1 122.05(18) . 2_577
C28 C27 C31 119.4(3) . .
C28 C27 H27 120.3 . .
C31 C27 H27 120.3 . .
N7 C28 C27 124.3(3) . .
N7 C28 H28 117.9 . .
C27 C28 H28 117.9 . .
N7 C29 C30 123.5(2) . .
N7 C29 H29 118.2 . .
C30 C29 H29 118.2 . .
C29 C30 C31 119.6(2) . .
C29 C30 H30 120.2 . .
C31 C30 H30 120.2 . .
C27 C31 C30 117.2(2) . .
C27 C31 C32 121.6(2) . .
C30 C31 C32 121.3(2) . .
N8 C32 C31 120.5(2) . .
N8 C32 H32 119.7 . .
C31 C32 H32 119.7 . .
N9 C33 C34 118.5(2) . .
N9 C33 C40 122.7(2) . .
C34 C33 C40 118.8(2) . .
C35 C34 C39 119.0(2) . .
C35 C34 C33 119.4(2) . .
C39 C34 C33 121.6(2) . .
C36 C35 C34 119.8(3) . .
C36 C35 H35 120.1 . .
C34 C35 H35 120.1 . .
C37 C36 C35 121.1(3) . .
C37 C36 H36 119.5 . .
C35 C36 H36 119.5 . .
C38 C37 C36 119.3(3) . .
C38 C37 H37 120.3 . .
C36 C37 H37 120.3 . .
C37 C38 C39 120.5(3) . .
C37 C38 H38 119.7 . .
C39 C38 H38 119.7 . .
C38 C39 C34 120.3(3) . .
C38 C39 H39 119.9 . .
C34 C39 H39 119.9 . .
N10 C40 C41 119.4(2) . .
N10 C40 C33 121.9(2) . .
C41 C40 C33 118.6(2) . .
C42 C41 C46 119.2(2) . .
C42 C41 C40 120.2(2) . .
C46 C41 C40 120.5(2) . .
C43 C42 C41 120.1(3) . .
C43 C42 H42 119.9 . .
C41 C42 H42 119.9 . .
C44 C43 C42 119.9(3) . .
C44 C43 H43 120.0 . .
C42 C43 H43 120.0 . .
C43 C44 C45 120.2(3) . .
C43 C44 H44 119.9 . .
C45 C44 H44 119.9 . .
C46 C45 C44 120.4(3) . .
C46 C45 H45 119.8 . .
C44 C45 H45 119.8 . .
C45 C46 C41 120.1(3) . .
C45 C46 H46 119.9 . .
C41 C46 H46 119.9 . .
N11 C47 C48 119.6(2) . .
N11 C47 H47 120.2 . .
C48 C47 H47 120.2 . .
C52 C48 C49 117.7(2) . .
C52 C48 C47 120.5(2) . .
C49 C48 C47 121.8(2) . .
C50 C49 C48 119.1(3) . .
C50 C49 H49 120.5 . .
C48 C49 H49 120.5 . .
N12 C50 C49 123.8(3) . .
N12 C50 H50 118.1 . .
C49 C50 H50 118.1 . .
N12 C51 C52 124.1(3) . .
N12 C51 H51 117.9 . .
C52 C51 H51 117.9 . .
C51 C52 C48 119.0(3) . .
C51 C52 H52 120.5 . .
C48 C52 H52 120.5 . .
F1 B1 F2 115.3(3) . .
F1 B1 F3 106.5(4) . .
F2 B1 F3 109.1(4) . .
F1 B1 F4 111.0(4) . .
F2 B1 F4 110.4(3) . .
F3 B1 F4 103.7(4) . .

loop_
_geom_bond_atom_site_label_1
_geom_bond_atom_site_label_2
_geom_bond_distance
_geom_bond_site_symmetry_2
Ag1 N7 2.285(2) .
Ag1 N1 2.336(2) .
Ag1 N6 2.366(2) 1_655
Ag1 N12 2.441(2) 2_577
N1 C3 1.320(4) .
N1 C2 1.338(4) .
N2 C6 1.266(4) .
N2 N3 1.409(3) .
N3 C7 1.278(3) .
N4 C14 1.279(3) .
N4 N5 1.402(3) .
N5 C21 1.267(3) .
N6 C25 1.327(4) .
N6 C24 1.341(4) .
N6 Ag1 2.366(2) 1_455
C1 C2 1.369(4) .
C1 C5 1.379(4) .
C1 H1 0.9300 .
C2 H2 0.9300 .
C3 C4 1.380(4) .
C3 H3 0.9300 .
C4 C5 1.382(4) .
C4 H4 0.9300 .
C5 C6 1.458(4) .
C6 H6 0.9300 .
C7 C8 1.474(4) .
C7 C14 1.505(3) .
C8 C13 1.380(4) .
C8 C9 1.393(4) .
C9 C10 1.378(4) .
C9 H9 0.9300 .
C10 C11 1.376(5) .
C10 H10 0.9300 .
C11 C12 1.364(4) .
C11 H11 0.9300 .
C12 C13 1.383(4) .
C12 H12 0.9300 .
C13 H13 0.9300 .
C14 C15 1.477(4) .
C15 C16 1.380(4) .
C15 C20 1.389(4) .
C16 C17 1.377(5) .
C16 H16 0.9300 .
C17 C18 1.362(6) .
C17 H17 0.9300 .
C18 C19 1.361(5) .
C18 H18 0.9300 .
C19 C20 1.379(4) .
C19 H19 0.9300 .
C20 H20 0.9300 .
C21 C22 1.464(3) .
C21 H21 0.9300 .
C22 C23 1.379(4) .
C22 C26 1.383(4) .
C23 C24 1.366(4) .
C23 H23 0.9300 .
C24 H24 0.9300 .
C25 C26 1.375(4) .
C25 H25 0.9300 .
C26 H26 0.9300 .
N7 C29 1.337(4) .
N7 C28 1.338(4) .
N8 C32 1.263(3) .
N8 N9 1.406(3) .
N9 C33 1.283(3) .
N10 C40 1.280(3) .
N10 N11 1.406(3) .
N11 C47 1.260(3) .
N12 C51 1.331(4) .
N12 C50 1.341(4) .
N12 Ag1 2.441(2) 2_577
C27 C28 1.364(4) .
C27 C31 1.380(4) .
C27 H27 0.9300 .
C28 H28 0.9300 .
C29 C30 1.375(4) .
C29 H29 0.9300 .
C30 C31 1.381(3) .
C30 H30 0.9300 .
C31 C32 1.462(4) .
C32 H32 0.9300 .
C33 C34 1.481(3) .
C33 C40 1.505(3) .
C34 C35 1.387(4) .
C34 C39 1.388(4) .
C35 C36 1.378(4) .
C35 H35 0.9300 .
C36 C37 1.374(5) .
C36 H36 0.9300 .
C37 C38 1.370(5) .
C37 H37 0.9300 .
C38 C39 1.381(4) .
C38 H38 0.9300 .
C39 H39 0.9300 .
C40 C41 1.476(3) .
C41 C42 1.386(3) .
C41 C46 1.388(4) .
C42 C43 1.383(4) .
C42 H42 0.9300 .
C43 C44 1.373(5) .
C43 H43 0.9300 .
C44 C45 1.374(5) .
C44 H44 0.9300 .
C45 C46 1.371(4) .
C45 H45 0.9300 .
C46 H46 0.9300 .
C47 C48 1.473(3) .
C47 H47 0.9300 .
C48 C52 1.382(4) .
C48 C49 1.386(4) .
C49 C50 1.374(4) .
C49 H49 0.9300 .
C50 H50 0.9300 .
C51 C52 1.375(4) .
C51 H51 0.9300 .
C52 H52 0.9300 .
B1 F1 1.309(4) .
B1 F2 1.313(4) .
B1 F3 1.334(5) .
B1 F4 1.350(4) .
